data_1574025
loop_
_publ_author_name
'Parui, Retwik'
'Roy, Hirakjyoti'
'Meher, Niranjan'
'Ghosh, Siddhartha Sankar'
'Iyer, Parameswar Krishnan'

_publ_section_title
;
 Mechanistic investigation on cellular internalization triggering
 structure-induced conformational modulation of boron-nitrogen luminogens.
;
_journal_issue 14
_journal_name_full 'Chemical science'
_journal_page_first 6023
_journal_page_last 6034
_journal_paper_doi 10.1039/d4sc08296f
_journal_volume 16
_journal_year 2025
_chemical_formula_sum 'C16 H12 B Cl N2'
_chemical_formula_weight 278.54
_space_group_crystal_system monoclinic
_space_group_IT_number 4
_space_group_name_Hall 'P 2yb'
_space_group_name_H-M_alt 'P 1 21 1'
_atom_sites_solution_hydrogens mixed
_audit_creation_method SHELXL-2018/3
_audit_update_record
;
2024-02-28 deposited with the CCDC.	2025-02-28 downloaded from the CCDC.
;
_cell_angle_alpha 90
_cell_angle_beta 96.628(4)
_cell_angle_gamma 90
_cell_formula_units_Z 2
_cell_length_a 4.7299(7)
_cell_length_b 10.3015(15)
_cell_length_c 13.5889(19)
_cell_measurement_reflns_used 9368
_cell_measurement_temperature 300(2)
_cell_measurement_theta_max 24.99
_cell_measurement_theta_min 4.23
_cell_volume 657.69(16)
_computing_structure_refinement 'SHELXL-2018/3 (Sheldrick, 2018)'
_computing_structure_solution 'SHELXT 2018/2 (Sheldrick, 2018)'
_diffrn_ambient_temperature 300(2)
_diffrn_measured_fraction_theta_full 0.987
_diffrn_measured_fraction_theta_max 0.987
_diffrn_measurement_device_type 'Bruker APEX-II CCD'
_diffrn_measurement_method '\f and \w scans'
_diffrn_radiation_type MoK\a
_diffrn_radiation_wavelength 0.71073
_diffrn_reflns_av_R_equivalents 0.0415
_diffrn_reflns_av_unetI/netI 0.0270
_diffrn_reflns_Laue_measured_fraction_full 0.987
_diffrn_reflns_Laue_measured_fraction_max 0.987
_diffrn_reflns_limit_h_max 5
_diffrn_reflns_limit_h_min -5
_diffrn_reflns_limit_k_max 12
_diffrn_reflns_limit_k_min -12
_diffrn_reflns_limit_l_max 16
_diffrn_reflns_limit_l_min -16
_diffrn_reflns_number 12533
_diffrn_reflns_point_group_measured_fraction_full 0.986
_diffrn_reflns_point_group_measured_fraction_max 0.986
_diffrn_reflns_theta_full 24.996
_diffrn_reflns_theta_max 24.996
_diffrn_reflns_theta_min 1.509
_exptl_absorpt_coefficient_mu 0.278
_exptl_crystal_colour COLORLESS
_exptl_crystal_density_diffrn 1.406
_exptl_crystal_description BLOCK
_exptl_crystal_F_000 288
_exptl_crystal_size_max 0.36
_exptl_crystal_size_mid 0.33
_exptl_crystal_size_min 0.30
_refine_diff_density_max 0.149
_refine_diff_density_min -0.157
_refine_diff_density_rms 0.031
_refine_ls_abs_structure_details
;
 Flack x determined using 1003 quotients [(I+)-(I-)]/[(I+)+(I-)]
 (Parsons, Flack and Wagner, Acta Cryst. B69 (2013) 249-259).
;
_refine_ls_abs_structure_Flack 0.07(2)
_refine_ls_extinction_method none
_refine_ls_goodness_of_fit_ref 1.070
_refine_ls_hydrogen_treatment mixed
_refine_ls_matrix_type full
_refine_ls_number_parameters 187
_refine_ls_number_reflns 2295
_refine_ls_number_restraints 1
_refine_ls_restrained_S_all 1.070
_refine_ls_R_factor_all 0.0306
_refine_ls_R_factor_gt 0.0289
_refine_ls_shift/su_max 0.000
_refine_ls_shift/su_mean 0.000
_refine_ls_structure_factor_coef Fsqd
_refine_ls_weighting_details 'w=1/[\s^2^(Fo^2^)+(0.0428P)^2^+0.1018P] where P=(Fo^2^+2Fc^2^)/3'
_refine_ls_weighting_scheme calc
_refine_ls_wR_factor_gt 0.0760
_refine_ls_wR_factor_ref 0.0824
_reflns_Friedel_coverage 0.883
_reflns_Friedel_fraction_full 0.984
_reflns_Friedel_fraction_max 0.984
_reflns_number_gt 2211
_reflns_number_total 2295
_reflns_threshold_expression 'I > 2\s(I)'
_cod_data_source_file d4sc08296f2.cif
_cod_data_source_block NBCl_0m_a
_cod_depositor_comments 'Adding full bibliography for 1574024--1574028.cif.'
_cod_original_sg_symbol_H-M 'P 21'
_cod_database_code 1574025
_shelx_shelxl_version_number 2018/3
_shelx_space_group_comment
;
The symmetry employed for this shelxl refinement is uniquely defined
by the following loop, which should always be used as a source of
symmetry information in preference to the above space-group names.
They are only intended as comments.
;

loop_
_space_group_symop_operation_xyz
'x, y, z'
'-x, y+1/2, -z'

loop_
_atom_site_label
_atom_site_type_symbol
_atom_site_fract_x
_atom_site_fract_y
_atom_site_fract_z
_atom_site_U_iso_or_equiv
_atom_site_adp_type
_atom_site_occupancy
_atom_site_site_symmetry_order
_atom_site_calc_flag
_atom_site_refinement_flags_posn
_atom_site_refinement_flags_adp
_atom_site_refinement_flags_occupancy
_atom_site_disorder_assembly
_atom_site_disorder_group
Cl01 Cl 1.03651(15) 0.87738(10) 0.07528(5) 0.0564(2) Uani 1 1 d . . . . .
N002 N 0.1817(5) 0.5031(2) 0.34989(16) 0.0401(5) Uani 1 1 d . . . . .
H1 H 0.252(7) 0.558(4) 0.390(2) 0.060 Uiso 1 1 d . U . . .
N003 N 0.1196(5) 0.3892(3) 0.19594(15) 0.0414(5) Uani 1 1 d . . . . .
H1A H 0.145(7) 0.377(4) 0.142(2) 0.062 Uiso 1 1 d . U . . .
C005 C 0.4630(6) 0.5879(3) 0.20810(19) 0.0370(6) Uani 1 1 d . . . . .
C006 C -0.3367(6) 0.2363(3) 0.3676(2) 0.0407(6) Uani 1 1 d . . . . .
C007 C -0.0741(5) 0.3041(2) 0.23079(19) 0.0382(6) Uani 1 1 d . . . . .
C008 C -0.2011(6) 0.2060(3) 0.1729(2) 0.0484(7) Uani 1 1 d . . . . .
H008 H -0.158757 0.195159 0.108310 0.058 Uiso 1 1 calc R U . . .
C009 C -0.0112(5) 0.4224(2) 0.39016(19) 0.0378(6) Uani 1 1 d . . . . .
B0 B 0.2537(6) 0.4917(3) 0.2522(2) 0.0369(6) Uani 1 1 d . . . . .
C00A C 0.7797(6) 0.7747(3) 0.2251(2) 0.0471(7) Uani 1 1 d . . . . .
H00A H 0.869657 0.839728 0.264534 0.056 Uiso 1 1 calc R U . . .
C00B C -0.4025(6) 0.2567(3) 0.4655(2) 0.0471(7) Uani 1 1 d . . . . .
H00B H -0.532552 0.202656 0.491654 0.057 Uiso 1 1 calc R U . . .
C00C C -0.0799(6) 0.4377(3) 0.4853(2) 0.0475(7) Uani 1 1 d . . . . .
H00C H 0.004771 0.503411 0.525345 0.057 Uiso 1 1 calc R U . . .
C00D C -0.4621(6) 0.1369(3) 0.3059(2) 0.0495(7) Uani 1 1 d . . . . .
H00D H -0.592164 0.080698 0.329772 0.059 Uiso 1 1 calc R U . . .
C00E C 0.6899(7) 0.6686(3) 0.0684(2) 0.0505(7) Uani 1 1 d . . . . .
H00E H 0.720246 0.661835 0.002177 0.061 Uiso 1 1 calc R U . . .
C00F C -0.2765(6) 0.3546(3) 0.5214(2) 0.0516(8) Uani 1 1 d . . . . .
H00F H -0.322735 0.366579 0.585426 0.062 Uiso 1 1 calc R U . . .
C00G C 0.8191(5) 0.7648(3) 0.1267(2) 0.0404(6) Uani 1 1 d . . . . .
C00H C 0.5138(7) 0.5814(3) 0.1090(2) 0.0491(7) Uani 1 1 d . . . . .
H00H H 0.426157 0.516366 0.068934 0.059 Uiso 1 1 calc R U . . .
C00I C 0.6042(6) 0.6864(3) 0.2641(2) 0.0458(7) Uani 1 1 d . . . . .
H00I H 0.579074 0.692884 0.330822 0.055 Uiso 1 1 calc R U . . .
C00J C -0.3948(7) 0.1224(3) 0.2116(2) 0.0521(7) Uani 1 1 d . . . . .
H00J H -0.478706 0.055802 0.172224 0.063 Uiso 1 1 calc R U . . .
C4 C -0.1388(5) 0.3213(2) 0.32947(18) 0.0364(5) Uani 1 1 d . . . . .

loop_
_atom_site_aniso_label
_atom_site_aniso_U_11
_atom_site_aniso_U_22
_atom_site_aniso_U_33
_atom_site_aniso_U_23
_atom_site_aniso_U_13
_atom_site_aniso_U_12
Cl01 0.0593(4) 0.0522(4) 0.0593(4) 0.0077(4) 0.0132(3) -0.0125(3)
N002 0.0435(12) 0.0411(12) 0.0359(11) -0.0030(10) 0.0053(9) -0.0057(10)
N003 0.0455(11) 0.0442(12) 0.0358(10) -0.0011(12) 0.0108(9) -0.0031(11)
C005 0.0373(13) 0.0366(13) 0.0371(13) 0.0032(11) 0.0047(10) 0.0040(11)
C006 0.0392(13) 0.0375(14) 0.0448(14) 0.0095(11) 0.0023(11) 0.0058(11)
C007 0.0369(13) 0.0366(13) 0.0406(13) 0.0027(11) 0.0029(10) 0.0035(10)
C008 0.0543(17) 0.0463(16) 0.0448(15) -0.0061(12) 0.0069(13) -0.0033(13)
C009 0.0363(12) 0.0400(14) 0.0368(13) 0.0029(10) 0.0033(10) 0.0033(10)
B0 0.0338(13) 0.0387(15) 0.0379(14) 0.0026(12) 0.0025(11) 0.0033(12)
C00A 0.0556(16) 0.0435(15) 0.0415(15) -0.0032(12) 0.0030(12) -0.0091(13)
C00B 0.0504(16) 0.0477(15) 0.0443(15) 0.0116(13) 0.0101(13) 0.0009(14)
C00C 0.0542(17) 0.0513(16) 0.0373(14) -0.0038(12) 0.0070(12) -0.0022(13)
C00D 0.0502(16) 0.0402(15) 0.0578(18) 0.0086(13) 0.0046(13) -0.0053(13)
C00E 0.0582(17) 0.0581(18) 0.0366(14) -0.0009(13) 0.0113(13) -0.0100(14)
C00F 0.0591(17) 0.059(2) 0.0384(13) 0.0051(13) 0.0139(12) 0.0030(14)
C00G 0.0369(13) 0.0384(14) 0.0459(15) 0.0072(11) 0.0042(11) -0.0002(11)
C00H 0.0556(17) 0.0508(16) 0.0414(14) -0.0078(13) 0.0078(13) -0.0127(14)
C00I 0.0541(17) 0.0474(17) 0.0361(14) -0.0015(12) 0.0064(13) -0.0020(13)
C00J 0.0563(18) 0.0435(17) 0.0552(18) -0.0050(13) 0.0008(14) -0.0083(13)
C4 0.0352(12) 0.0344(12) 0.0391(13) 0.0042(11) 0.0026(11) 0.0063(11)

loop_
_atom_type_symbol
_atom_type_description
_atom_type_scat_dispersion_real
_atom_type_scat_dispersion_imag
_atom_type_scat_source
C C 0.0033 0.0016 'International Tables Vol C Tables 4.2.6.8 and 6.1.1.4'
H H 0.0000 0.0000 'International Tables Vol C Tables 4.2.6.8 and 6.1.1.4'
B B 0.0013 0.0007 'International Tables Vol C Tables 4.2.6.8 and 6.1.1.4'
Cl Cl 0.1484 0.1585 'International Tables Vol C Tables 4.2.6.8 and 6.1.1.4'
N N 0.0061 0.0033 'International Tables Vol C Tables 4.2.6.8 and 6.1.1.4'

loop_
_geom_angle_atom_site_label_1
_geom_angle_atom_site_label_2
_geom_angle_atom_site_label_3
_geom_angle
_geom_angle_site_symmetry_1
_geom_angle_site_symmetry_3
_geom_angle_publ_flag
C009 N002 B0 124.0(2) . . ?
C007 N003 B0 124.1(2) . . ?
C00I C005 C00H 115.9(2) . . ?
C00I C005 B0 122.4(2) . . ?
C00H C005 B0 121.7(2) . . ?
C00D C006 C00B 122.9(3) . . ?
C00D C006 C4 118.7(2) . . ?
C00B C006 C4 118.4(3) . . ?
C008 C007 N003 122.0(2) . . ?
C008 C007 C4 120.2(2) . . ?
N003 C007 C4 117.7(2) . . ?
C007 C008 C00J 119.9(3) . . ?
C00C C009 N002 122.5(2) . . ?
C00C C009 C4 119.9(2) . . ?
N002 C009 C4 117.6(2) . . ?
N003 B0 N002 115.4(2) . . ?
N003 B0 C005 122.0(2) . . ?
N002 B0 C005 122.5(2) . . ?
C00G C00A C00I 118.8(3) . . ?
C00F C00B C006 120.3(3) . . ?
C009 C00C C00F 119.9(3) . . ?
C00J C00D C006 120.7(3) . . ?
C00G C00E C00H 119.3(3) . . ?
C00B C00F C00C 121.8(2) . . ?
C00E C00G C00A 121.0(3) . . ?
C00E C00G Cl01 119.6(2) . . ?
C00A C00G Cl01 119.5(2) . . ?
C00E C00H C005 122.2(3) . . ?
C00A C00I C005 122.9(3) . . ?
C00D C00J C008 121.2(3) . . ?
C009 C4 C007 121.1(2) . . ?
C009 C4 C006 119.6(2) . . ?
C007 C4 C006 119.3(2) . . ?

loop_
_geom_bond_atom_site_label_1
_geom_bond_atom_site_label_2
_geom_bond_distance
_geom_bond_site_symmetry_2
_geom_bond_publ_flag
Cl01 C00G 1.748(3) . ?
N002 C009 1.392(3) . ?
N002 B0 1.413(4) . ?
N003 C007 1.390(4) . ?
N003 B0 1.411(4) . ?
C005 C00I 1.392(4) . ?
C005 C00H 1.397(4) . ?
C005 B0 1.567(4) . ?
C006 C00D 1.410(4) . ?
C006 C00B 1.417(4) . ?
C006 C4 1.422(4) . ?
C007 C008 1.375(4) . ?
C007 C4 1.420(4) . ?
C008 C00J 1.403(4) . ?
C009 C00C 1.377(4) . ?
C009 C4 1.420(4) . ?
C00A C00G 1.375(4) . ?
C00A C00I 1.378(4) . ?
C00B C00F 1.358(4) . ?
C00C C00F 1.394(4) . ?
C00D C00J 1.364(4) . ?
C00E C00G 1.368(4) . ?
C00E C00H 1.382(4) . ?
